data_7151531
loop_
_publ_author_name
'Uno, Hidemitsu'
'Inoue, Kentarou'
'Inoue, Takashi'
'Ono, Noboru'

_publ_section_title
;
 Oligocyclization of 2-(hydroxymethyl)pyrroles with electron-withdrawing
 groups at \b-positions: formation and structural elucidation of
 porphyrinogens and hexaphyrinogens
;
_journal_coden_ASTM OBCRAK
_journal_issue 21
_journal_name_full 'Organic & Biomolecular Chemistry'
_journal_page_first 3857
_journal_page_last 3865
_journal_paper_doi 10.1039/b307132d
_journal_volume 1
_journal_year 2003
_chemical_formula_moiety 'C84 H66 Cl14 N6 O12 '
_chemical_formula_sum 'C108 H86 Cl16 N6 O12'
_chemical_formula_weight 2227.15
_space_group_IT_number 14
_symmetry_cell_setting monoclinic
_symmetry_Int_Tables_number 14
_symmetry_space_group_name_Hall '-P 2yn'
_symmetry_space_group_name_H-M 'P 1 21/n 1'
_atom_sites_solution_hydrogens geom
_atom_sites_solution_primary direct
_atom_sites_solution_secondary difmap
_cell_angle_alpha 90
_cell_angle_beta 94.823(7)
_cell_angle_gamma 90
_cell_formula_units_Z 2
_cell_length_a 18.487(2)
_cell_length_b 15.093(2)
_cell_length_c 19.312(1)
_cell_measurement_reflns_used 25
_cell_measurement_temperature 296.1
_cell_measurement_theta_max 15.0
_cell_measurement_theta_min 14.1
_cell_volume 5369.4(10)
_computing_cell_refinement 'MSC/AFC Diffractometer Control'
_computing_data_collection 'MSC/AFC Diffractometer Control'
_computing_data_reduction CrystalStructure
_computing_publication_material 'CrystalStructure Ver. 3.10'
_computing_structure_refinement 'SHELXL-97 (Sheldrick, 1997)'
_computing_structure_solution SIR97
_diffrn_ambient_temperature 296(2)
_diffrn_measured_fraction_theta_full 0.9988
_diffrn_measured_fraction_theta_max 0.9988
_diffrn_measurement_device_type 'Rigaku AFC5R'
_diffrn_measurement_method w-2q
_diffrn_radiation_monochromator graphite
_diffrn_radiation_type 'Mo Ka'
_diffrn_radiation_wavelength 0.71069
_diffrn_reflns_av_R_equivalents 0.0212
_diffrn_reflns_av_sigmaI/netI 0.1256
_diffrn_reflns_limit_h_max 24
_diffrn_reflns_limit_h_min 0
_diffrn_reflns_limit_k_max 0
_diffrn_reflns_limit_k_min -19
_diffrn_reflns_limit_l_max 25
_diffrn_reflns_limit_l_min -25
_diffrn_reflns_number 12690
_diffrn_reflns_theta_full 27.50
_diffrn_reflns_theta_max 27.50
_diffrn_reflns_theta_min 2.51
_diffrn_standards_decay_% -2.34
_diffrn_standards_interval_count 150
_diffrn_standards_number 3
_exptl_absorpt_coefficient_mu 0.471
_exptl_absorpt_correction_T_max 0.8715
_exptl_absorpt_correction_T_min 0.7985
_exptl_absorpt_correction_type psi-scan
_exptl_crystal_colour colorless
_exptl_crystal_density_diffrn 1.377
_exptl_crystal_description octahedron
_exptl_crystal_F_000 2288.00
_exptl_crystal_size_max 0.50
_exptl_crystal_size_mid 0.40
_exptl_crystal_size_min 0.30
_refine_diff_density_max 0.437
_refine_diff_density_min -0.332
_refine_diff_density_rms 0.054
_refine_ls_goodness_of_fit_ref 0.820
_refine_ls_hydrogen_treatment noref
_refine_ls_matrix_type full
_refine_ls_number_parameters 514
_refine_ls_number_reflns 12318
_refine_ls_restrained_S_all 0.820
_refine_ls_R_factor_all 0.1480
_refine_ls_R_factor_gt 0.0622
_refine_ls_shift/su_max 0.000
_refine_ls_shift/su_mean 0.000
_refine_ls_structure_factor_coef Fsqd
_refine_ls_weighting_details 'w = 1/[s^2^(Fo^2^)+(0.1084P)^2^+0.0000P] where P=(Fo^2^+2Fc^2^)/3'
_refine_ls_weighting_scheme calc
_refine_ls_wR_factor_gt 0.1819
_refine_ls_wR_factor_ref 0.2006
_reflns_number_gt 4324
_reflns_number_total 12318
_reflns_threshold_expression F^2^>2.0s(F^2^)
_cod_data_source_file b307132d.txt
_cod_data_source_block 4a-4PhCl_squeezed
_cod_original_cell_volume 5369.2(9)
_cod_original_sg_symbol_Hall '-P 2yn '
_cod_original_sg_symbol_H-M 'P 21/n '
_cod_original_formula_sum 'C108 H86 Cl16 N6 O12 '
_cod_database_code 7151531

loop_
_symmetry_equiv_pos_as_xyz
x,y,z
-x,-y,-z
-x+1/2,y+1/2,-z+1/2
x+1/2,-y+1/2,z+1/2

loop_
_atom_site_label
_atom_site_type_symbol
_atom_site_fract_x
_atom_site_fract_y
_atom_site_fract_z
_atom_site_U_iso_or_equiv
_atom_site_adp_type
_atom_site_occupancy
_atom_site_symmetry_multiplicity
_atom_site_calc_flag
_atom_site_refinement_flags
_atom_site_disorder_assembly
_atom_site_disorder_group
Cl1 Cl 0.61049(8) 0.38188(9) 0.39710(7) 0.1117(5) Uani 1 1 d . . .
Cl2 Cl 0.47772(8) 0.16301(12) 0.20749(8) 0.1364(7) Uani 1 1 d . . .
Cl3 Cl 0.12743(6) 0.29768(8) 0.53402(6) 0.0879(4) Uani 1 1 d . . .
Cl4 Cl 0.30093(7) 0.55434(9) 0.44763(7) 0.1009(4) Uani 1 1 d . . .
Cl5 Cl 0.56986(7) 0.25957(9) 0.54865(6) 0.0896(4) Uani 1 1 d . . .
Cl6 Cl 0.57577(10) 0.21105(10) 0.82584(7) 0.1231(5) Uani 1 1 d . . .
O1 O 0.50601(13) 0.12806(16) 0.38446(12) 0.0617(6) Uani 1 1 d . . .
O2 O 0.42097(14) 0.14355(16) 0.45913(14) 0.0686(7) Uani 1 1 d . . .
O3 O 0.21515(12) 0.47582(16) 0.63794(12) 0.0580(6) Uani 1 1 d . . .
O4 O 0.31234(13) 0.44561(18) 0.71030(13) 0.0676(7) Uani 1 1 d . . .
O5 O 0.69565(12) 0.32978(17) 0.72900(13) 0.0667(7) Uani 1 1 d . . .
O6 O 0.69514(13) 0.47720(18) 0.73710(14) 0.0681(7) Uani 1 1 d . . .
N1 N 0.37790(15) 0.37656(19) 0.33755(14) 0.0543(7) Uani 1 1 d . . .
N2 N 0.36494(13) 0.28560(18) 0.54108(13) 0.0475(7) Uani 1 1 d . . .
N3 N 0.46730(14) 0.43191(18) 0.70534(14) 0.0507(7) Uani 1 1 d . . .
C1 C 0.43984(17) 0.3735(2) 0.30373(17) 0.0486(8) Uani 1 1 d . . .
C2 C 0.47602(17) 0.2990(2) 0.32473(16) 0.0496(8) Uani 1 1 d . . .
C3 C 0.43447(17) 0.2529(2) 0.37341(16) 0.0483(8) Uani 1 1 d . . .
C4 C 0.37272(18) 0.3056(2) 0.37941(16) 0.0516(8) Uani 1 1 d . . .
C5 C 0.30693(17) 0.2897(2) 0.41910(17) 0.0538(9) Uani 1 1 d . . .
C6 C 0.31442(16) 0.3206(2) 0.49304(17) 0.0492(8) Uani 1 1 d . . .
C7 C 0.27389(16) 0.3815(2) 0.52575(16) 0.0465(8) Uani 1 1 d . . .
C8 C 0.30270(16) 0.3828(2) 0.59729(15) 0.0460(8) Uani 1 1 d . . .
C9 C 0.35891(16) 0.3222(2) 0.60460(16) 0.0476(8) Uani 1 1 d . . .
C10 C 0.40465(17) 0.2900(2) 0.66762(17) 0.0517(8) Uani 1 1 d . . .
C11 C 0.47184(18) 0.3433(2) 0.68783(16) 0.0496(8) Uani 1 1 d . . .
C12 C 0.54349(17) 0.3191(2) 0.69518(16) 0.0466(8) Uani 1 1 d . . .
C13 C 0.58378(17) 0.3983(2) 0.71733(17) 0.0491(8) Uani 1 1 d . . .
C14 C 0.53443(18) 0.4660(2) 0.72256(16) 0.0489(8) Uani 1 1 d . . .
C15 C 0.54407(18) 0.5600(2) 0.74932(17) 0.0513(8) Uani 1 1 d . . .
C16 C 0.54755(18) 0.2718(2) 0.30097(17) 0.0505(8) Uani 1 1 d . . .
C17 C 0.6121(2) 0.3058(3) 0.3306(2) 0.0721(11) Uani 1 1 d . . .
C18 C 0.6792(3) 0.2829(4) 0.3101(3) 0.1020(17) Uani 1 1 d . . .
C19 C 0.6817(4) 0.2244(5) 0.2557(4) 0.127(2) Uani 1 1 d . . .
C20 C 0.6211(4) 0.1908(4) 0.2232(3) 0.1039(18) Uani 1 1 d . . .
C21 C 0.5545(2) 0.2128(3) 0.24611(19) 0.0718(11) Uani 1 1 d . . .
C22 C 0.45110(18) 0.1730(2) 0.40993(18) 0.0521(8) Uani 1 1 d . . .
C23 C 0.5296(2) 0.0455(3) 0.4170(2) 0.0774(12) Uani 1 1 d . . .
C24 C 0.5743(3) -0.0026(4) 0.3679(3) 0.1174(19) Uani 1 1 d . . .
C25 C 0.21139(17) 0.4308(2) 0.49268(15) 0.0477(8) Uani 1 1 d . . .
C26 C 0.14084(19) 0.3992(3) 0.49496(17) 0.0583(9) Uani 1 1 d . . .
C27 C 0.0784(2) 0.4433(3) 0.4677(2) 0.0736(11) Uani 1 1 d . . .
C28 C 0.0867(3) 0.5220(4) 0.4365(2) 0.0865(13) Uani 1 1 d . . .
C29 C 0.1546(3) 0.5578(3) 0.4308(2) 0.0876(14) Uani 1 1 d . . .
C30 C 0.2161(2) 0.5115(3) 0.45761(19) 0.0634(10) Uani 1 1 d . . .
C31 C 0.27882(18) 0.4368(2) 0.65389(18) 0.0513(8) Uani 1 1 d . . .
C32 C 0.1865(2) 0.5315(3) 0.6907(2) 0.0724(11) Uani 1 1 d . . .
C33 C 0.1210(3) 0.5784(4) 0.6583(3) 0.126(2) Uani 1 1 d . . .
C34 C 0.57310(17) 0.2296(2) 0.68660(19) 0.0538(9) Uani 1 1 d . . .
C35 C 0.5886(2) 0.1974(3) 0.6225(2) 0.0667(10) Uani 1 1 d . . .
C36 C 0.6225(2) 0.1140(3) 0.6148(3) 0.0894(14) Uani 1 1 d . . .
C37 C 0.6378(3) 0.0626(3) 0.6740(4) 0.1007(16) Uani 1 1 d . . .
C38 C 0.6229(3) 0.0921(3) 0.7384(3) 0.0968(15) Uani 1 1 d . . .
C39 C 0.5901(2) 0.1753(3) 0.7439(2) 0.0752(11) Uani 1 1 d . . .
C40 C 0.66276(18) 0.4086(3) 0.72905(17) 0.0526(8) Uani 1 1 d . . .
C41 C 0.77423(19) 0.3261(3) 0.7340(2) 0.0694(11) Uani 1 1 d . . .
C42 C 0.7934(2) 0.2425(3) 0.7025(3) 0.0931(15) Uani 1 1 d . . .
H1 H 0.3471 0.4174 0.3332 0.069 Uiso 1 1 c . . .
H2 H 0.3961 0.2465 0.5324 0.058 Uiso 1 1 c . . .
H3 H 0.4274 0.4614 0.7051 0.061 Uiso 1 1 c . . .
H4 H 0.2663 0.3209 0.3951 0.065 Uiso 1 1 c . . .
H5 H 0.2971 0.2267 0.4188 0.065 Uiso 1 1 c . . .
H6 H 0.3749 0.2899 0.7066 0.062 Uiso 1 1 c . . .
H7 H 0.4198 0.2296 0.6585 0.062 Uiso 1 1 c . . .
H8 H 0.4993 0.5775 0.7683 0.063 Uiso 1 1 c . . .
H9 H 0.5835 0.5604 0.7852 0.063 Uiso 1 1 c . . .
H10 H 0.7216 0.3062 0.3323 0.122 Uiso 1 1 c . . .
H11 H 0.7266 0.2077 0.2413 0.151 Uiso 1 1 c . . .
H12 H 0.6237 0.1531 0.1854 0.124 Uiso 1 1 c . . .
H13 H 0.5583 0.0574 0.4602 0.093 Uiso 1 1 c . . .
H14 H 0.4876 0.0101 0.4261 0.093 Uiso 1 1 c . . .
H15 H 0.5908 -0.0578 0.3883 0.141 Uiso 1 1 c . . .
H16 H 0.5455 -0.0140 0.3251 0.141 Uiso 1 1 c . . .
H17 H 0.6155 0.0330 0.3587 0.141 Uiso 1 1 c . . .
H18 H 0.0325 0.4190 0.4709 0.088 Uiso 1 1 c . . .
H19 H 0.0457 0.5528 0.4185 0.103 Uiso 1 1 c . . .
H20 H 0.1592 0.6123 0.4093 0.105 Uiso 1 1 c . . .
H21 H 0.1731 0.4952 0.7290 0.086 Uiso 1 1 c . . .
H22 H 0.2228 0.5745 0.7076 0.086 Uiso 1 1 c . . .
H23 H 0.1012 0.6154 0.6925 0.151 Uiso 1 1 c . . .
H24 H 0.1346 0.6144 0.6206 0.151 Uiso 1 1 c . . .
H25 H 0.0855 0.5357 0.6414 0.151 Uiso 1 1 c . . .
H26 H 0.6341 0.0942 0.5715 0.107 Uiso 1 1 c . . .
H27 H 0.6584 0.0069 0.6698 0.121 Uiso 1 1 c . . .
H28 H 0.6343 0.0576 0.7778 0.116 Uiso 1 1 c . . .
H29 H 0.7935 0.3755 0.7093 0.083 Uiso 1 1 c . . .
H30 H 0.7932 0.3279 0.7824 0.083 Uiso 1 1 c . . .
H31 H 0.7733 0.1941 0.7268 0.112 Uiso 1 1 c . . .
H32 H 0.7746 0.2415 0.6546 0.112 Uiso 1 1 c . . .
H33 H 0.8454 0.2367 0.7052 0.112 Uiso 1 1 c . . .

loop_
_atom_site_aniso_label
_atom_site_aniso_U_11
_atom_site_aniso_U_22
_atom_site_aniso_U_33
_atom_site_aniso_U_23
_atom_site_aniso_U_13
_atom_site_aniso_U_12
Cl1 0.1225(11) 0.1009(10) 0.1049(10) -0.0030(8) -0.0305(8) -0.0304(8)
Cl2 0.1175(11) 0.1637(14) 0.1219(12) -0.0844(11) -0.0256(9) 0.0335(10)
Cl3 0.0657(6) 0.0919(8) 0.1057(8) 0.0187(6) 0.0047(6) -0.0176(6)
Cl4 0.1025(9) 0.1023(9) 0.0972(9) 0.0200(7) 0.0039(7) -0.0339(7)
Cl5 0.1007(8) 0.0996(9) 0.0685(7) -0.0028(6) 0.0072(6) 0.0008(7)
Cl6 0.1683(14) 0.1221(11) 0.0799(8) 0.0366(8) 0.0164(8) 0.0322(10)
O1 0.0680(16) 0.0555(15) 0.0636(15) 0.0086(12) 0.0179(12) 0.0114(13)
O2 0.0721(17) 0.0601(16) 0.0764(18) 0.0031(13) 0.0233(14) 0.0038(13)
O3 0.0455(14) 0.0661(16) 0.0621(15) -0.0056(12) 0.0033(11) 0.0123(12)
O4 0.0511(14) 0.097(2) 0.0541(15) -0.0082(14) 0.0007(12) 0.0124(14)
O5 0.0419(13) 0.0645(17) 0.0926(19) 0.0098(14) -0.0018(12) 0.0066(12)
O6 0.0547(16) 0.0605(17) 0.0858(19) 0.0016(14) -0.0140(13) -0.0030(13)
N1 0.0532(17) 0.0528(18) 0.0573(17) -0.0057(15) 0.0069(14) 0.0091(14)
N2 0.0370(14) 0.0562(17) 0.0496(16) -0.0043(13) 0.0058(12) 0.0090(13)
N3 0.0426(16) 0.0530(18) 0.0560(16) 0.0090(14) 0.0014(12) 0.0085(13)
C1 0.0456(19) 0.049(2) 0.0519(19) -0.0072(16) 0.0103(15) -0.0005(16)
C2 0.0464(19) 0.055(2) 0.0480(19) -0.0103(16) 0.0085(15) 0.0047(17)
C3 0.0480(19) 0.049(2) 0.0477(19) -0.0004(16) 0.0036(15) 0.0040(16)
C4 0.055(2) 0.054(2) 0.0459(19) -0.0044(17) 0.0064(15) 0.0006(17)
C5 0.0458(19) 0.063(2) 0.053(2) -0.0071(17) 0.0089(15) 0.0054(17)
C6 0.0379(18) 0.060(2) 0.0501(19) -0.0020(17) 0.0063(15) -0.0016(16)
C7 0.0351(17) 0.056(2) 0.0490(19) 0.0019(16) 0.0069(14) -0.0003(16)
C8 0.0384(17) 0.061(2) 0.0389(17) -0.0014(15) 0.0032(13) 0.0010(16)
C9 0.0341(17) 0.057(2) 0.052(2) -0.0010(16) 0.0040(14) -0.0051(16)
C10 0.0405(18) 0.053(2) 0.061(2) 0.0122(16) 0.0047(15) 0.0014(16)
C11 0.049(2) 0.050(2) 0.0491(19) 0.0048(15) 0.0010(15) 0.0007(16)
C12 0.0446(19) 0.048(2) 0.0457(18) 0.0069(15) -0.0019(14) 0.0064(16)
C13 0.0435(19) 0.046(2) 0.056(2) -0.0011(16) -0.0018(15) 0.0049(16)
C14 0.047(2) 0.058(2) 0.0414(18) 0.0016(15) 0.0032(15) -0.0015(17)
C15 0.0473(19) 0.054(2) 0.052(2) -0.0029(17) 0.0041(15) 0.0033(16)
C16 0.050(2) 0.054(2) 0.0495(19) 0.0046(16) 0.0115(15) 0.0027(16)
C17 0.063(3) 0.058(2) 0.093(3) 0.016(2) -0.009(2) -0.007(2)
C18 0.054(3) 0.096(4) 0.157(5) 0.037(4) 0.014(3) 0.003(3)
C19 0.088(4) 0.116(5) 0.187(7) 0.050(5) 0.066(5) 0.037(4)
C20 0.110(4) 0.109(4) 0.099(4) 0.016(3) 0.047(3) 0.054(4)
C21 0.080(3) 0.082(3) 0.055(2) -0.002(2) 0.013(2) 0.029(2)
C22 0.0474(19) 0.051(2) 0.059(2) -0.0070(18) 0.0145(17) -0.0045(17)
C23 0.084(3) 0.058(3) 0.091(3) 0.007(2) 0.009(2) 0.014(2)
C24 0.142(5) 0.086(4) 0.129(5) 0.027(3) 0.040(4) 0.048(3)
C25 0.050(2) 0.056(2) 0.0371(17) -0.0024(15) 0.0052(14) 0.0038(16)
C26 0.049(2) 0.078(3) 0.046(2) -0.0086(18) -0.0013(16) 0.0117(19)
C27 0.062(3) 0.093(3) 0.065(2) -0.002(2) -0.0009(19) 0.019(2)
C28 0.072(3) 0.103(4) 0.084(3) 0.007(3) 0.006(2) 0.021(3)
C29 0.117(4) 0.079(3) 0.066(3) 0.016(2) 0.003(3) 0.024(3)
C30 0.069(2) 0.067(3) 0.055(2) 0.0046(19) 0.0106(19) 0.003(2)
C31 0.0415(19) 0.067(2) 0.046(2) 0.0062(17) 0.0075(16) -0.0034(17)
C32 0.071(3) 0.070(3) 0.079(3) -0.015(2) 0.023(2) 0.005(2)
C33 0.106(4) 0.124(5) 0.146(5) -0.027(4) -0.002(3) 0.069(4)
C34 0.0399(18) 0.052(2) 0.069(2) 0.0060(18) -0.0033(16) -0.0009(16)
C35 0.054(2) 0.069(3) 0.076(3) -0.005(2) 0.0006(19) 0.000(2)
C36 0.071(3) 0.077(3) 0.121(4) -0.033(3) 0.010(3) 0.012(2)
C37 0.087(4) 0.068(3) 0.146(5) 0.002(3) 0.002(3) 0.019(3)
C38 0.099(4) 0.075(3) 0.114(4) 0.019(3) -0.006(3) 0.015(3)
C39 0.072(3) 0.060(3) 0.093(3) 0.013(2) -0.002(2) 0.013(2)
C40 0.045(2) 0.058(2) 0.053(2) 0.0048(17) -0.0017(15) 0.0069(19)
C41 0.043(2) 0.083(3) 0.082(3) 0.019(2) 0.0021(18) 0.005(2)
C42 0.046(2) 0.094(3) 0.138(4) 0.009(3) 0.000(2) 0.016(2)

loop_
_atom_type_symbol
_atom_type_description
_atom_type_scat_dispersion_real
_atom_type_scat_dispersion_imag
_atom_type_scat_source
C C 0.0033 0.0016 'International Tables Vol C Tables 4.2.6.8 and 6.1.1.4'
H H 0.0000 0.0000 'International Tables Vol C Tables 4.2.6.8 and 6.1.1.4'
O O 0.0106 0.0060 'International Tables Vol C Tables 4.2.6.8 and 6.1.1.4'
N N 0.0061 0.0033 'International Tables Vol C Tables 4.2.6.8 and 6.1.1.4'
Cl Cl 0.1484 0.1585 'International Tables Vol C Tables 4.2.6.8 and 6.1.1.4'

loop_
_geom_angle_atom_site_label_1
_geom_angle_atom_site_label_2
_geom_angle_atom_site_label_3
_geom_angle
_geom_angle_site_symmetry_1
_geom_angle_site_symmetry_3
_geom_angle_publ_flag
C22 O1 C23 118.9(3) . . ?
C31 O3 C32 117.5(3) . . ?
C40 O5 C41 119.2(3) . . ?
C4 N1 C1 111.3(3) . . ?
C4 N1 H1 124.2 . . ?
C1 N1 H1 124.4 . . ?
C9 N2 C6 110.7(3) . . ?
C9 N2 H2 124.6 . . ?
C6 N2 H2 124.7 . . ?
C14 N3 C11 110.7(3) . . ?
C14 N3 H3 124.7 . . ?
C11 N3 H3 124.6 . . ?
C2 C1 N1 107.3(3) . . ?
C2 C1 C15 130.3(3) . 3_666 ?
N1 C1 C15 122.2(3) . 3_666 ?
C1 C2 C3 108.6(3) . . ?
C1 C2 C16 124.4(3) . . ?
C3 C2 C16 127.0(3) . . ?
C4 C3 C22 125.8(3) . . ?
C4 C3 C2 105.2(3) . . ?
C22 C3 C2 129.0(3) . . ?
N1 C4 C3 107.5(3) . . ?
N1 C4 C5 122.1(3) . . ?
C3 C4 C5 130.3(3) . . ?
C6 C5 C4 114.9(3) . . ?
C6 C5 H4 108.1 . . ?
C4 C5 H4 107.7 . . ?
C6 C5 H5 108.2 . . ?
C4 C5 H5 108.2 . . ?
H4 C5 H5 109.7 . . ?
N2 C6 C7 108.3(3) . . ?
N2 C6 C5 122.0(3) . . ?
C7 C6 C5 129.6(3) . . ?
C6 C7 C8 106.2(3) . . ?
C6 C7 C25 125.2(3) . . ?
C8 C7 C25 128.5(3) . . ?
C9 C8 C7 107.7(3) . . ?
C9 C8 C31 124.4(3) . . ?
C7 C8 C31 128.0(3) . . ?
N2 C9 C8 107.2(3) . . ?
N2 C9 C10 121.1(3) . . ?
C8 C9 C10 131.6(3) . . ?
C11 C10 C9 115.7(3) . . ?
C11 C10 H6 108.0 . . ?
C9 C10 H6 108.2 . . ?
C11 C10 H7 107.8 . . ?
C9 C10 H7 107.9 . . ?
H6 C10 H7 109.2 . . ?
C12 C11 N3 108.1(3) . . ?
C12 C11 C10 130.8(3) . . ?
N3 C11 C10 121.0(3) . . ?
C11 C12 C13 106.1(3) . . ?
C11 C12 C34 126.8(3) . . ?
C13 C12 C34 127.0(3) . . ?
C14 C13 C12 107.8(3) . . ?
C14 C13 C40 124.5(3) . . ?
C12 C13 C40 127.7(3) . . ?
N3 C14 C13 107.3(3) . . ?
N3 C14 C15 121.1(3) . . ?
C13 C14 C15 131.2(3) . . ?
C1 C15 C14 115.0(3) 3_666 . ?
C1 C15 H8 107.8 3_666 . ?
C14 C15 H8 107.7 . . ?
C1 C15 H9 108.1 3_666 . ?
C14 C15 H9 108.1 . . ?
H8 C15 H9 110.1 . . ?
C17 C16 C21 114.9(3) . . ?
C17 C16 C2 121.9(3) . . ?
C21 C16 C2 123.2(3) . . ?
C16 C17 C18 123.8(4) . . ?
C16 C17 Cl1 119.2(3) . . ?
C18 C17 Cl1 117.0(4) . . ?
C19 C18 C17 118.0(5) . . ?
C19 C18 H10 120.9 . . ?
C17 C18 H10 121.1 . . ?
C20 C19 C18 121.4(5) . . ?
C20 C19 H11 119.3 . . ?
C18 C19 H11 119.3 . . ?
C19 C20 C21 119.5(5) . . ?
C19 C20 H12 120.2 . . ?
C21 C20 H12 120.3 . . ?
C20 C21 C16 122.4(4) . . ?
C20 C21 Cl2 118.7(4) . . ?
C16 C21 Cl2 118.9(3) . . ?
O2 C22 O1 120.5(3) . . ?
O2 C22 C3 126.9(3) . . ?
O1 C22 C3 112.6(3) . . ?
O1 C23 C24 107.7(4) . . ?
O1 C23 H13 109.9 . . ?
C24 C23 H13 110.0 . . ?
O1 C23 H14 109.7 . . ?
C24 C23 H14 109.8 . . ?
H13 C23 H14 109.7 . . ?
C23 C24 H15 109.5 . . ?
C23 C24 H16 109.7 . . ?
H15 C24 H16 109.4 . . ?
C23 C24 H17 109.5 . . ?
H15 C24 H17 109.4 . . ?
H16 C24 H17 109.3 . . ?
C26 C25 C30 114.2(3) . . ?
C26 C25 C7 121.0(3) . . ?
C30 C25 C7 124.8(3) . . ?
C25 C26 C27 124.9(4) . . ?
C25 C26 Cl3 119.0(3) . . ?
C27 C26 Cl3 116.1(3) . . ?
C28 C27 C26 117.8(4) . . ?
C28 C27 H18 121.1 . . ?
C26 C27 H18 121.0 . . ?
C27 C28 C29 121.4(4) . . ?
C27 C28 H19 119.2 . . ?
C29 C28 H19 119.4 . . ?
C28 C29 C30 119.4(4) . . ?
C28 C29 H20 120.1 . . ?
C30 C29 H20 120.4 . . ?
C29 C30 C25 122.2(4) . . ?
C29 C30 Cl4 119.4(3) . . ?
C25 C30 Cl4 118.4(3) . . ?
O4 C31 O3 122.3(3) . . ?
O4 C31 C8 124.7(3) . . ?
O3 C31 C8 113.0(3) . . ?
O3 C32 C33 108.1(4) . . ?
O3 C32 H21 109.9 . . ?
C33 C32 H21 109.8 . . ?
O3 C32 H22 109.8 . . ?
C33 C32 H22 109.7 . . ?
H21 C32 H22 109.5 . . ?
C32 C33 H23 109.2 . . ?
C32 C33 H24 109.4 . . ?
H23 C33 H24 109.4 . . ?
C32 C33 H25 109.4 . . ?
H23 C33 H25 109.6 . . ?
H24 C33 H25 109.7 . . ?
C35 C34 C39 117.1(3) . . ?
C35 C34 C12 122.0(3) . . ?
C39 C34 C12 120.8(3) . . ?
C34 C35 C36 122.1(4) . . ?
C34 C35 Cl5 120.6(3) . . ?
C36 C35 Cl5 117.2(4) . . ?
C37 C36 C35 118.0(4) . . ?
C37 C36 H26 120.9 . . ?
C35 C36 H26 121.0 . . ?
C38 C37 C36 121.5(4) . . ?
C38 C37 H27 119.3 . . ?
C36 C37 H27 119.2 . . ?
C37 C38 C39 118.8(5) . . ?
C37 C38 H28 120.6 . . ?
C39 C38 H28 120.6 . . ?
C34 C39 C38 122.5(4) . . ?
C34 C39 Cl6 120.4(3) . . ?
C38 C39 Cl6 117.0(4) . . ?
O6 C40 O5 123.1(3) . . ?
O6 C40 C13 126.2(3) . . ?
O5 C40 C13 110.7(3) . . ?
O5 C41 C42 106.5(3) . . ?
O5 C41 H29 110.1 . . ?
C42 C41 H29 110.3 . . ?
O5 C41 H30 110.1 . . ?
C42 C41 H30 110.2 . . ?
H29 C41 H30 109.6 . . ?
C41 C42 H31 109.7 . . ?
C41 C42 H32 109.6 . . ?
H31 C42 H32 109.5 . . ?
C41 C42 H33 109.4 . . ?
H31 C42 H33 109.4 . . ?
H32 C42 H33 109.3 . . ?

loop_
_geom_bond_atom_site_label_1
_geom_bond_atom_site_label_2
_geom_bond_distance
_geom_bond_site_symmetry_2
_geom_bond_publ_flag
Cl1 C17 1.724(5) . ?
Cl2 C21 1.719(5) . ?
Cl3 C26 1.735(4) . ?
Cl4 C30 1.722(4) . ?
Cl5 C35 1.718(4) . ?
Cl6 C39 1.713(5) . ?
O1 C22 1.347(4) . ?
O1 C23 1.446(4) . ?
O2 C22 1.224(4) . ?
O3 C31 1.329(4) . ?
O3 C32 1.454(4) . ?
O4 C31 1.215(4) . ?
O5 C40 1.336(4) . ?
O5 C41 1.449(4) . ?
O6 C40 1.200(4) . ?
N1 C4 1.350(4) . ?
N1 C1 1.366(4) . ?
N1 H1 0.839 . ?
N2 C9 1.358(4) . ?
N2 C6 1.366(4) . ?
N2 H2 0.851 . ?
N3 C14 1.359(4) . ?
N3 C11 1.383(4) . ?
N3 H3 0.861 . ?
C1 C2 1.353(4) . ?
C1 C15 1.482(5) 3_666 ?
C2 C3 1.442(4) . ?
C2 C16 1.493(4) . ?
C3 C4 1.404(4) . ?
C3 C22 1.419(5) . ?
C4 C5 1.510(5) . ?
C5 C6 1.497(4) . ?
C5 H4 0.971 . ?
C5 H5 0.967 . ?
C6 C7 1.374(4) . ?
C7 C8 1.438(4) . ?
C7 C25 1.474(4) . ?
C8 C9 1.383(4) . ?
C8 C31 1.461(5) . ?
C9 C10 1.503(4) . ?
C10 C11 1.504(5) . ?
C10 H6 0.969 . ?
C10 H7 0.974 . ?
C11 C12 1.370(4) . ?
C12 C13 1.453(5) . ?
C12 C34 1.472(5) . ?
C13 C14 1.379(4) . ?
C13 C40 1.467(5) . ?
C14 C15 1.516(5) . ?
C15 C1 1.482(5) 3_666 ?
C15 H8 0.970 . ?
C15 H9 0.962 . ?
C16 C17 1.379(5) . ?
C16 C21 1.398(5) . ?
C17 C18 1.378(6) . ?
C18 C19 1.375(9) . ?
C18 H10 0.930 . ?
C19 C20 1.338(8) . ?
C19 H11 0.931 . ?
C20 C21 1.383(6) . ?
C20 H12 0.930 . ?
C23 C24 1.498(7) . ?
C23 H13 0.967 . ?
C23 H14 0.971 . ?
C24 H15 0.960 . ?
C24 H16 0.961 . ?
C24 H17 0.961 . ?
C25 C26 1.393(5) . ?
C25 C30 1.399(5) . ?
C26 C27 1.397(5) . ?
C27 C28 1.346(6) . ?
C27 H18 0.930 . ?
C28 C29 1.380(7) . ?
C28 H19 0.931 . ?
C29 C30 1.397(6) . ?
C29 H20 0.928 . ?
C32 C33 1.493(6) . ?
C32 H21 0.969 . ?
C32 H22 0.971 . ?
C33 H23 0.961 . ?
C33 H24 0.959 . ?
C33 H25 0.957 . ?
C34 C35 1.382(5) . ?
C34 C39 1.392(5) . ?
C35 C36 1.419(6) . ?
C36 C37 1.391(7) . ?
C36 H26 0.931 . ?
C37 C38 1.371(7) . ?
C37 H27 0.930 . ?
C38 C39 1.401(6) . ?
C38 H28 0.931 . ?
C41 C42 1.458(6) . ?
C41 H29 0.969 . ?
C41 H30 0.969 . ?
C42 H31 0.959 . ?
C42 H32 0.961 . ?
C42 H33 0.961 . ?

loop_
_geom_torsion_atom_site_label_1
_geom_torsion_atom_site_label_2
_geom_torsion_atom_site_label_3
_geom_torsion_atom_site_label_4
_geom_torsion
_geom_torsion_site_symmetry_1
_geom_torsion_site_symmetry_2
_geom_torsion_site_symmetry_3
_geom_torsion_site_symmetry_4
_geom_torsion_publ_flag
C4 N1 C1 C2 -0.6(4) . . . . ?
C4 N1 C1 C15 175.3(3) . . . 3_666 ?
N1 C1 C2 C3 0.6(4) . . . . ?
C15 C1 C2 C3 -174.9(3) 3_666 . . . ?
N1 C1 C2 C16 -178.7(3) . . . . ?
C15 C1 C2 C16 5.9(6) 3_666 . . . ?
C1 C2 C3 C4 -0.4(4) . . . . ?
C16 C2 C3 C4 178.9(3) . . . . ?
C1 C2 C3 C22 -178.9(3) . . . . ?
C16 C2 C3 C22 0.4(6) . . . . ?
C1 N1 C4 C3 0.3(4) . . . . ?
C1 N1 C4 C5 -175.8(3) . . . . ?
C22 C3 C4 N1 178.6(3) . . . . ?
C2 C3 C4 N1 0.0(4) . . . . ?
C22 C3 C4 C5 -5.7(6) . . . . ?
C2 C3 C4 C5 175.8(3) . . . . ?
N1 C4 C5 C6 -97.1(4) . . . . ?
C3 C4 C5 C6 87.7(4) . . . . ?
C9 N2 C6 C7 -0.2(4) . . . . ?
C9 N2 C6 C5 -177.6(3) . . . . ?
C4 C5 C6 N2 -62.9(4) . . . . ?
C4 C5 C6 C7 120.3(4) . . . . ?
N2 C6 C7 C8 0.4(4) . . . . ?
C5 C6 C7 C8 177.6(3) . . . . ?
N2 C6 C7 C25 -176.8(3) . . . . ?
C5 C6 C7 C25 0.4(6) . . . . ?
C6 C7 C8 C9 -0.4(4) . . . . ?
C25 C7 C8 C9 176.7(3) . . . . ?
C6 C7 C8 C31 179.8(3) . . . . ?
C25 C7 C8 C31 -3.1(6) . . . . ?
C6 N2 C9 C8 -0.1(4) . . . . ?
C6 N2 C9 C10 175.3(3) . . . . ?
C7 C8 C9 N2 0.3(4) . . . . ?
C31 C8 C9 N2 -179.9(3) . . . . ?
C7 C8 C9 C10 -174.4(3) . . . . ?
C31 C8 C9 C10 5.4(6) . . . . ?
N2 C9 C10 C11 97.4(4) . . . . ?
C8 C9 C10 C11 -88.5(4) . . . . ?
C14 N3 C11 C12 1.2(4) . . . . ?
C14 N3 C11 C10 179.2(3) . . . . ?
C9 C10 C11 C12 -121.9(4) . . . . ?
C9 C10 C11 N3 60.6(4) . . . . ?
N3 C11 C12 C13 -0.9(3) . . . . ?
C10 C11 C12 C13 -178.6(3) . . . . ?
N3 C11 C12 C34 175.7(3) . . . . ?
C10 C11 C12 C34 -2.1(6) . . . . ?
C11 C12 C13 C14 0.3(4) . . . . ?
C34 C12 C13 C14 -176.2(3) . . . . ?
C11 C12 C13 C40 -176.7(3) . . . . ?
C34 C12 C13 C40 6.8(6) . . . . ?
C11 N3 C14 C13 -1.0(4) . . . . ?
C11 N3 C14 C15 -175.1(3) . . . . ?
C12 C13 C14 N3 0.4(4) . . . . ?
C40 C13 C14 N3 177.5(3) . . . . ?
C12 C13 C14 C15 173.7(3) . . . . ?
C40 C13 C14 C15 -9.2(6) . . . . ?
N3 C14 C15 C1 -97.5(4) . . . 3_666 ?
C13 C14 C15 C1 90.0(4) . . . 3_666 ?
C1 C2 C16 C17 82.3(4) . . . . ?
C3 C2 C16 C17 -96.9(4) . . . . ?
C1 C2 C16 C21 -95.6(4) . . . . ?
C3 C2 C16 C21 85.2(5) . . . . ?
C21 C16 C17 C18 -1.6(6) . . . . ?
C2 C16 C17 C18 -179.7(4) . . . . ?
C21 C16 C17 Cl1 178.1(3) . . . . ?
C2 C16 C17 Cl1 0.0(5) . . . . ?
C16 C17 C18 C19 1.7(7) . . . . ?
Cl1 C17 C18 C19 -178.0(4) . . . . ?
C17 C18 C19 C20 0.4(9) . . . . ?
C18 C19 C20 C21 -2.3(9) . . . . ?
C19 C20 C21 C16 2.4(8) . . . . ?
C19 C20 C21 Cl2 -175.6(4) . . . . ?
C17 C16 C21 C20 -0.4(6) . . . . ?
C2 C16 C21 C20 177.6(4) . . . . ?
C17 C16 C21 Cl2 177.5(3) . . . . ?
C2 C16 C21 Cl2 -4.5(5) . . . . ?
C23 O1 C22 O2 -1.1(5) . . . . ?
C23 O1 C22 C3 179.3(3) . . . . ?
C4 C3 C22 O2 -11.4(6) . . . . ?
C2 C3 C22 O2 166.8(3) . . . . ?
C4 C3 C22 O1 168.1(3) . . . . ?
C2 C3 C22 O1 -13.7(5) . . . . ?
C22 O1 C23 C24 163.8(4) . . . . ?
C6 C7 C25 C26 92.9(4) . . . . ?
C8 C7 C25 C26 -83.6(4) . . . . ?
C6 C7 C25 C30 -87.6(4) . . . . ?
C8 C7 C25 C30 95.8(4) . . . . ?
C30 C25 C26 C27 -2.3(5) . . . . ?
C7 C25 C26 C27 177.1(3) . . . . ?
C30 C25 C26 Cl3 177.6(2) . . . . ?
C7 C25 C26 Cl3 -3.0(4) . . . . ?
C25 C26 C27 C28 0.4(6) . . . . ?
Cl3 C26 C27 C28 -179.5(3) . . . . ?
C26 C27 C28 C29 0.8(7) . . . . ?
C27 C28 C29 C30 0.2(7) . . . . ?
C28 C29 C30 C25 -2.4(6) . . . . ?
C28 C29 C30 Cl4 177.7(3) . . . . ?
C26 C25 C30 C29 3.3(5) . . . . ?
C7 C25 C30 C29 -176.2(4) . . . . ?
C26 C25 C30 Cl4 -176.8(3) . . . . ?
C7 C25 C30 Cl4 3.8(5) . . . . ?
C32 O3 C31 O4 0.7(5) . . . . ?
C32 O3 C31 C8 -179.8(3) . . . . ?
C9 C8 C31 O4 12.8(5) . . . . ?
C7 C8 C31 O4 -167.4(3) . . . . ?
C9 C8 C31 O3 -166.7(3) . . . . ?
C7 C8 C31 O3 13.1(5) . . . . ?
C31 O3 C32 C33 171.8(4) . . . . ?
C11 C12 C34 C35 86.2(4) . . . . ?
C13 C12 C34 C35 -98.0(4) . . . . ?
C11 C12 C34 C39 -97.0(4) . . . . ?
C13 C12 C34 C39 78.8(5) . . . . ?
C39 C34 C35 C36 -2.0(6) . . . . ?
C12 C34 C35 C36 174.9(3) . . . . ?
C39 C34 C35 Cl5 -179.9(3) . . . . ?
C12 C34 C35 Cl5 -3.0(5) . . . . ?
C34 C35 C36 C37 2.3(6) . . . . ?
Cl5 C35 C36 C37 -179.7(4) . . . . ?
C35 C36 C37 C38 -1.9(8) . . . . ?
C36 C37 C38 C39 1.3(8) . . . . ?
C35 C34 C39 C38 1.3(6) . . . . ?
C12 C34 C39 C38 -175.6(4) . . . . ?
C35 C34 C39 Cl6 177.7(3) . . . . ?
C12 C34 C39 Cl6 0.8(5) . . . . ?
C37 C38 C39 C34 -1.0(7) . . . . ?
C37 C38 C39 Cl6 -177.5(4) . . . . ?
C41 O5 C40 O6 -4.4(5) . . . . ?
C41 O5 C40 C13 175.0(3) . . . . ?
C14 C13 C40 O6 -8.6(6) . . . . ?
C12 C13 C40 O6 168.0(3) . . . . ?
C14 C13 C40 O5 172.1(3) . . . . ?
C12 C13 C40 O5 -11.4(5) . . . . ?
C40 O5 C41 C42 -155.2(3) . . . . ?

loop_
_cod_changelog_entry_id
_cod_changelog_entry_author
_cod_changelog_entry_date
_cod_changelog_entry_text
1 'Vaitkus, Antanas' 2025-01-07T10:03:17+02:00 'Updated bibliographic information.'
